data_4076475
loop_
_publ_author_name
'Kanda, Hideyuki'
'Kawashima, Takashi'
'Takao, Toshiro'
'Suzuki, Hiroharu'

_publ_section_title
;
 Reactions of a Triruthenium Pentahydrido Complex with Imines Leading to
 the Formation of a Perpendicularly Coordinated Iminoacyl Ligand and the
 Scission of a C&#x2550;N Bond on a Triruthenium Plane
;
_journal_issue 5
_journal_name_full Organometallics
_journal_page_first 1917
_journal_paper_doi 10.1021/om201230u
_journal_volume 31
_journal_year 2012
_chemical_formula_sum 'C37 H53 N Ru3'
_chemical_formula_weight 815.01
_chemical_name_systematic
;
 ?
;
_space_group_IT_number 12
_symmetry_cell_setting monoclinic
_symmetry_space_group_name_Hall '-C 2y'
_symmetry_space_group_name_H-M 'C 1 2/m 1'
_atom_sites_solution_hydrogens geom
_atom_sites_solution_primary direct
_atom_sites_solution_secondary difmap
_audit_creation_method SHELXL-97
_cell_angle_alpha 90.00
_cell_angle_beta 103.1730(18)
_cell_angle_gamma 90.00
_cell_formula_units_Z 4
_cell_length_a 17.5640(9)
_cell_length_b 18.2158(10)
_cell_length_c 11.1919(7)
_cell_measurement_reflns_used 21286
_cell_measurement_temperature 153(2)
_cell_measurement_theta_max 29.98
_cell_measurement_theta_min 3.27
_cell_volume 3486.5(3)
_computing_cell_refinement PROCESS-AUTO
_computing_data_collection 'PROCESS-AUTO (Rigaku, 1998)'
_computing_data_reduction 'SHELXS-97 (Sheldrick, 1990)'
_computing_molecular_graphics 'ORTEX (P.McArdle, 1995)'
_computing_publication_material SHELXL-97
_computing_structure_refinement 'SHELXL-97 (Sheldrick, 1997)'
_computing_structure_solution SHELXS-97
_diffrn_ambient_temperature 153(2)
_diffrn_detector_area_resol_mean 10
_diffrn_measured_fraction_theta_full 0.998
_diffrn_measured_fraction_theta_max 0.998
_diffrn_measurement_device_type 'Rigaku R-AXIS RAPID Imaging Plate'
_diffrn_measurement_method \w
_diffrn_radiation_monochromator graphite
_diffrn_radiation_source 'Rigaku Rotating Anode ultraX18'
_diffrn_radiation_type MoK\a
_diffrn_radiation_wavelength 0.71069
_diffrn_reflns_av_R_equivalents 0.0256
_diffrn_reflns_av_sigmaI/netI 0.0217
_diffrn_reflns_limit_h_max 24
_diffrn_reflns_limit_h_min -24
_diffrn_reflns_limit_k_max 25
_diffrn_reflns_limit_k_min -25
_diffrn_reflns_limit_l_max 15
_diffrn_reflns_limit_l_min -15
_diffrn_reflns_number 21286
_diffrn_reflns_theta_full 29.98
_diffrn_reflns_theta_max 29.98
_diffrn_reflns_theta_min 3.27
_exptl_absorpt_coefficient_mu 1.308
_exptl_absorpt_correction_type none
_exptl_crystal_colour red
_exptl_crystal_density_diffrn 1.553
_exptl_crystal_density_meas ?
_exptl_crystal_density_method 'not measured'
_exptl_crystal_description platelet
_exptl_crystal_F_000 1656
_exptl_crystal_size_max 0.240
_exptl_crystal_size_mid 0.060
_exptl_crystal_size_min 0.060
_refine_diff_density_max 2.988
_refine_diff_density_min -0.849
_refine_diff_density_rms 0.102
_refine_ls_extinction_method none
_refine_ls_goodness_of_fit_ref 1.068
_refine_ls_hydrogen_treatment constr
_refine_ls_matrix_type full
_refine_ls_number_parameters 200
_refine_ls_number_reflns 5227
_refine_ls_number_restraints 0
_refine_ls_restrained_S_all 1.068
_refine_ls_R_factor_all 0.0380
_refine_ls_R_factor_gt 0.0303
_refine_ls_shift/su_max 0.023
_refine_ls_shift/su_mean 0.003
_refine_ls_structure_factor_coef Fsqd
_refine_ls_weighting_details 'calc w=1/[\s^2^(Fo^2^)+(0.0309P)^2^+10.6757P] where P=(Fo^2^+2Fc^2^)/3'
_refine_ls_weighting_scheme calc
_refine_ls_wR_factor_gt 0.0698
_refine_ls_wR_factor_ref 0.0736
_reflns_number_gt 4534
_reflns_number_total 5227
_reflns_threshold_expression >2sigma(I)
_cod_data_source_file om201230u_si_002.cif
_cod_data_source_block 8
_cod_depositor_comments
;
The following automatic conversions were performed:

'_symmetry_cell_setting' value 'Monoclinic' changed to 'monoclinic'
according to /home/saulius/struct/CIF-dictionaries/cif_core.dic
dictionary named 'cif_core.dic' version 2.4.1 from
2010-06-29.

'_exptl_absorpt_correction_type' value 'None' changed to
'none' according to
/home/saulius/struct/CIF-dictionaries/cif_core.dic dictionary named
'cif_core.dic' version 2.4.1 from 2010-06-29.

Automatic conversion script
Id: cif_fix_values 1715 2011-07-08 13:25:40Z adriana 

The following automatic conversions were performed:

'_exptl_crystal_density_meas' value 'not measured' was changed to '?'
- the value is perceived as not measured.

Automatic conversion script
Id: cif_fix_values 3008 2015-01-20 13:52:24Z robertas 
;
_cod_original_sg_symbol_H-M C2/m
_cod_database_code 4076475

loop_
_symmetry_equiv_pos_as_xyz
'x, y, z'
'x, -y, z'
'x+1/2, y+1/2, z'
'x+1/2, -y+1/2, z'
'-x, -y, -z'
'-x, y, -z'
'-x+1/2, -y+1/2, -z'
'-x+1/2, y+1/2, -z'

loop_
_atom_site_label
_atom_site_type_symbol
_atom_site_fract_x
_atom_site_fract_y
_atom_site_fract_z
_atom_site_U_iso_or_equiv
_atom_site_adp_type
_atom_site_occupancy
_atom_site_symmetry_multiplicity
_atom_site_calc_flag
_atom_site_refinement_flags
_atom_site_disorder_group
Ru1 Ru 0.655205(15) 0.5000 0.81253(2) 0.01978(6) Uani 1 2 d S .
Ru2 Ru 0.758539(11) 0.574646(10) 0.715957(16) 0.01957(6) Uani 1 1 d . .
N1 N 0.77586(15) 0.5000 0.8543(2) 0.0183(5) Uani 1 2 d S .
C1 C 0.67876(19) 0.5000 0.6425(3) 0.0208(6) Uani 1 2 d S .
C2 C 0.81616(18) 0.5000 0.9775(3) 0.0205(6) Uani 1 2 d S .
C3 C 0.83525(16) 0.56591(15) 1.0415(2) 0.0295(5) Uani 1 1 d . .
H3 H 0.8229 0.6114 0.9999 0.035 Uiso 1 1 calc R .
C4 C 0.87235(17) 0.56546(17) 1.1658(2) 0.0357(6) Uani 1 1 d . .
H4 H 0.8850 0.6106 1.2083 0.043 Uiso 1 1 calc R .
C5 C 0.8907(2) 0.5000 1.2275(3) 0.0345(8) Uani 1 2 d S .
H5 H 0.9159 0.5000 1.3122 0.041 Uiso 1 2 calc SR .
C6 C 0.5329(4) 0.5312(4) 0.7873(6) 0.0304(14) Uiso 0.50 1 d P -1
C7 C 0.5749(4) 0.5681(4) 0.8965(7) 0.0336(13) Uiso 0.50 1 d P -1
C8 C 0.6077(3) 0.5143(3) 0.9859(4) 0.0289(11) Uiso 0.50 1 d P -1
C9 C 0.5881(3) 0.4445(3) 0.9332(5) 0.0221(10) Uiso 0.50 1 d P -1
C10 C 0.5403(3) 0.4538(4) 0.8121(6) 0.0250(12) Uiso 0.50 1 d P -1
C11 C 0.4850(5) 0.5736(5) 0.6822(8) 0.058(2) Uiso 0.50 1 d P -1
H11A H 0.5145 0.6167 0.6660 0.087 Uiso 0.50 1 calc PR -1
H11B H 0.4363 0.5894 0.7027 0.087 Uiso 0.50 1 calc PR -1
H11C H 0.4730 0.5423 0.6090 0.087 Uiso 0.50 1 calc PR -1
C12 C 0.5841(6) 0.6492(5) 0.9297(9) 0.064(2) Uiso 0.50 1 d P -1
H12A H 0.5706 0.6788 0.8548 0.096 Uiso 0.50 1 calc PR -1
H12B H 0.6384 0.6590 0.9721 0.096 Uiso 0.50 1 calc PR -1
H12C H 0.5493 0.6619 0.9836 0.096 Uiso 0.50 1 calc PR -1
C13 C 0.6556(4) 0.5211(4) 1.1161(6) 0.0537(18) Uiso 0.50 1 d P -1
H13A H 0.6730 0.5721 1.1319 0.081 Uiso 0.50 1 calc PR -1
H13B H 0.7013 0.4888 1.1273 0.081 Uiso 0.50 1 calc PR -1
H13C H 0.6236 0.5070 1.1735 0.081 Uiso 0.50 1 calc PR -1
C14 C 0.6053(5) 0.3695(4) 0.9906(7) 0.0505(16) Uiso 0.50 1 d P -1
H14A H 0.5934 0.3318 0.9265 0.076 Uiso 0.50 1 calc PR -1
H14B H 0.5730 0.3615 1.0501 0.076 Uiso 0.50 1 calc PR -1
H14C H 0.6607 0.3665 1.0323 0.076 Uiso 0.50 1 calc PR -1
C15 C 0.4963(4) 0.4007(4) 0.7187(7) 0.0445(15) Uiso 0.50 1 d P -1
H15A H 0.4933 0.4201 0.6361 0.067 Uiso 0.50 1 calc PR -1
H15B H 0.4434 0.3940 0.7315 0.067 Uiso 0.50 1 calc PR -1
H15C H 0.5236 0.3534 0.7276 0.067 Uiso 0.50 1 calc PR -1
C16 C 0.84994(16) 0.62984(16) 0.6331(3) 0.0338(6) Uani 1 1 d . .
C17 C 0.84911(15) 0.66822(15) 0.7436(3) 0.0318(6) Uani 1 1 d . .
C18 C 0.77272(16) 0.69648(13) 0.7350(2) 0.0273(5) Uani 1 1 d . .
C19 C 0.72539(15) 0.67664(13) 0.6155(2) 0.0249(5) Uani 1 1 d . .
C20 C 0.77325(16) 0.63542(14) 0.5530(2) 0.0281(5) Uani 1 1 d . .
C21 C 0.9215(2) 0.5993(2) 0.5996(4) 0.0596(11) Uani 1 1 d . .
H21A H 0.9059 0.5649 0.5310 0.089 Uiso 1 1 calc R .
H21B H 0.9534 0.5735 0.6704 0.089 Uiso 1 1 calc R .
H21C H 0.9519 0.6394 0.5754 0.089 Uiso 1 1 calc R .
C22 C 0.9204(2) 0.6797(2) 0.8468(3) 0.0533(9) Uani 1 1 d . .
H22A H 0.9490 0.6333 0.8646 0.080 Uiso 1 1 calc R .
H22B H 0.9040 0.6964 0.9203 0.080 Uiso 1 1 calc R .
H22C H 0.9544 0.7167 0.8225 0.080 Uiso 1 1 calc R .
C23 C 0.7477(2) 0.74469(16) 0.8277(3) 0.0430(7) Uani 1 1 d . .
H23A H 0.6914 0.7387 0.8212 0.064 Uiso 1 1 calc R .
H23B H 0.7588 0.7961 0.8120 0.064 Uiso 1 1 calc R .
H23C H 0.7764 0.7309 0.9103 0.064 Uiso 1 1 calc R .
C24 C 0.64356(17) 0.70161(17) 0.5612(3) 0.0381(6) Uani 1 1 d . .
H24A H 0.6184 0.7164 0.6271 0.057 Uiso 1 1 calc R .
H24B H 0.6139 0.6613 0.5143 0.057 Uiso 1 1 calc R .
H24C H 0.6448 0.7434 0.5065 0.057 Uiso 1 1 calc R .
C25 C 0.7500(2) 0.60889(19) 0.4224(3) 0.0489(8) Uani 1 1 d . .
H25A H 0.7836 0.5677 0.4110 0.073 Uiso 1 1 calc R .
H25B H 0.7558 0.6490 0.3667 0.073 Uiso 1 1 calc R .
H25C H 0.6953 0.5927 0.4043 0.073 Uiso 1 1 calc R .
H1 H 0.6832 0.5958 0.7975 0.105(18) Uiso 1 1 d R .
H2 H 0.6420 0.5002 0.5754 0.027(11) Uiso 1 2 d SR .

loop_
_atom_site_aniso_label
_atom_site_aniso_U_11
_atom_site_aniso_U_22
_atom_site_aniso_U_33
_atom_site_aniso_U_23
_atom_site_aniso_U_13
_atom_site_aniso_U_12
Ru1 0.01882(11) 0.02017(12) 0.02043(12) 0.000 0.00464(9) 0.000
Ru2 0.02442(9) 0.01708(9) 0.01620(8) 0.00156(6) 0.00250(6) -0.00165(7)
N1 0.0200(12) 0.0190(12) 0.0156(11) 0.000 0.0035(9) 0.000
C1 0.0224(14) 0.0208(14) 0.0184(14) 0.000 0.0030(11) 0.000
C2 0.0184(13) 0.0257(15) 0.0171(13) 0.000 0.0034(11) 0.000
C3 0.0335(12) 0.0282(12) 0.0239(11) -0.0029(9) 0.0007(10) -0.0004(10)
C4 0.0375(14) 0.0411(15) 0.0250(12) -0.0096(11) 0.0002(10) -0.0024(12)
C5 0.0312(18) 0.049(2) 0.0201(16) 0.000 -0.0005(14) 0.000
C16 0.0322(13) 0.0298(13) 0.0436(15) 0.0092(11) 0.0175(11) -0.0004(11)
C17 0.0297(12) 0.0273(12) 0.0356(13) 0.0085(10) 0.0014(10) -0.0091(10)
C18 0.0374(13) 0.0184(11) 0.0259(11) 0.0015(9) 0.0066(10) -0.0066(10)
C19 0.0309(12) 0.0186(10) 0.0243(11) 0.0047(8) 0.0046(9) -0.0010(9)
C20 0.0402(13) 0.0228(11) 0.0237(11) 0.0045(9) 0.0121(10) -0.0032(10)
C21 0.0474(19) 0.051(2) 0.094(3) 0.015(2) 0.043(2) 0.0081(17)
C22 0.0407(17) 0.051(2) 0.057(2) 0.0112(16) -0.0116(15) -0.0207(15)
C23 0.073(2) 0.0235(13) 0.0348(14) -0.0052(11) 0.0165(14) -0.0024(14)
C24 0.0348(14) 0.0308(14) 0.0449(16) 0.0120(12) 0.0008(12) 0.0030(12)
C25 0.086(3) 0.0403(16) 0.0245(13) 0.0019(12) 0.0201(15) -0.0063(17)

loop_
_atom_type_symbol
_atom_type_description
_atom_type_scat_dispersion_real
_atom_type_scat_dispersion_imag
_atom_type_scat_source
C C 0.0033 0.0016 'International Tables Vol C Tables 4.2.6.8 and 6.1.1.4'
H H 0.0000 0.0000 'International Tables Vol C Tables 4.2.6.8 and 6.1.1.4'
N N 0.0061 0.0033 'International Tables Vol C Tables 4.2.6.8 and 6.1.1.4'
Ru Ru -1.2594 0.8363 'International Tables Vol C Tables 4.2.6.8 and 6.1.1.4'

loop_
_geom_angle_atom_site_label_1
_geom_angle_atom_site_label_2
_geom_angle_atom_site_label_3
_geom_angle
_geom_angle_site_symmetry_1
_geom_angle_site_symmetry_3
C1 Ru1 N1 78.16(11) . .
C1 Ru1 C6 106.4(2) . 2_565
N1 Ru1 C6 164.03(19) . 2_565
C1 Ru1 C6 106.4(2) . .
N1 Ru1 C6 164.03(19) . .
C6 Ru1 C6 30.2(4) 2_565 .
C1 Ru1 C10 112.45(18) . 2_565
N1 Ru1 C10 154.23(18) . 2_565
C6 Ru1 C10 38.5(2) 2_565 2_565
C6 Ru1 C10 10.3(2) . 2_565
C1 Ru1 C10 112.45(18) . .
N1 Ru1 C10 154.23(18) . .
C6 Ru1 C10 10.3(2) 2_565 .
C6 Ru1 C10 38.5(2) . .
C10 Ru1 C10 45.3(3) 2_565 .
C1 Ru1 C9 144.53(17) . 2_565
N1 Ru1 C9 121.39(15) . 2_565
C6 Ru1 C9 63.5(2) 2_565 2_565
C6 Ru1 C9 47.0(2) . 2_565
C10 Ru1 C9 37.9(2) 2_565 2_565
C10 Ru1 C9 63.9(2) . 2_565
C1 Ru1 C9 144.53(17) . .
N1 Ru1 C9 121.39(15) . .
C6 Ru1 C9 47.0(2) 2_565 .
C6 Ru1 C9 63.5(2) . .
C10 Ru1 C9 63.9(2) 2_565 .
C10 Ru1 C9 37.9(2) . .
C9 Ru1 C9 54.0(3) 2_565 .
C1 Ru1 C7 132.3(2) . 2_565
N1 Ru1 C7 128.13(17) . 2_565
C6 Ru1 C7 38.1(2) 2_565 2_565
C6 Ru1 C7 60.1(2) . 2_565
C10 Ru1 C7 62.9(2) 2_565 2_565
C10 Ru1 C7 28.1(2) . 2_565
C9 Ru1 C7 61.7(2) 2_565 2_565
C9 Ru1 C7 12.37(18) . 2_565
C1 Ru1 C7 132.3(2) . .
N1 Ru1 C7 128.13(18) . .
C6 Ru1 C7 60.1(2) 2_565 .
C6 Ru1 C7 38.1(2) . .
C10 Ru1 C7 28.1(2) 2_565 .
C10 Ru1 C7 62.9(2) . .
C9 Ru1 C7 12.37(18) 2_565 .
C9 Ru1 C7 61.7(2) . .
C7 Ru1 C7 67.3(3) 2_565 .
C1 Ru1 C8 168.52(14) . .
N1 Ru1 C8 111.17(13) . .
C6 Ru1 C8 66.5(2) 2_565 .
C6 Ru1 C8 62.7(2) . .
C10 Ru1 C8 56.3(2) 2_565 .
C10 Ru1 C8 62.10(19) . .
C9 Ru1 C8 24.67(19) 2_565 .
C9 Ru1 C8 36.32(19) . .
C7 Ru1 C8 47.4(2) 2_565 .
C7 Ru1 C8 36.6(2) . .
C1 Ru1 C8 168.52(14) . 2_565
N1 Ru1 C8 111.17(13) . 2_565
C6 Ru1 C8 62.7(2) 2_565 2_565
C6 Ru1 C8 66.5(2) . 2_565
C10 Ru1 C8 62.10(19) 2_565 2_565
C10 Ru1 C8 56.3(2) . 2_565
C9 Ru1 C8 36.32(19) 2_565 2_565
C9 Ru1 C8 24.67(19) . 2_565
C7 Ru1 C8 36.6(2) 2_565 2_565
C7 Ru1 C8 47.4(2) . 2_565
C8 Ru1 C8 13.0(2) . 2_565
C1 Ru2 N1 80.02(10) . .
C1 Ru2 C19 106.78(9) . .
N1 Ru2 C19 159.96(9) . .
C1 Ru2 C20 101.88(11) . .
N1 Ru2 C20 160.75(10) . .
C19 Ru2 C20 37.95(10) . .
C1 Ru2 C18 140.29(9) . .
N1 Ru2 C18 126.67(8) . .
C19 Ru2 C18 38.30(9) . .
C20 Ru2 C18 63.15(9) . .
C1 Ru2 C16 129.20(12) . .
N1 Ru2 C16 127.78(10) . .
C19 Ru2 C16 62.71(10) . .
C20 Ru2 C16 37.65(10) . .
C18 Ru2 C16 61.63(10) . .
C1 Ru2 C17 163.78(11) . .
N1 Ru2 C17 114.48(9) . .
C19 Ru2 C17 62.22(9) . .
C20 Ru2 C17 62.01(10) . .
C18 Ru2 C17 36.39(10) . .
C16 Ru2 C17 36.30(11) . .
C1 Ru2 Ru1 48.97(9) . .
N1 Ru2 Ru1 49.56(7) . .
C19 Ru2 Ru1 120.90(7) . .
C20 Ru2 Ru1 143.82(7) . .
C18 Ru2 Ru1 122.32(7) . .
C16 Ru2 Ru1 175.89(7) . .
C17 Ru2 Ru1 146.14(8) . .
C1 Ru2 Ru2 46.92(6) . 2_565
N1 Ru2 Ru2 47.96(5) . 2_565
C19 Ru2 Ru2 148.42(6) . 2_565
C20 Ru2 Ru2 120.23(7) . 2_565
C18 Ru2 Ru2 172.59(7) . 2_565
C16 Ru2 Ru2 116.36(7) . 2_565
C17 Ru2 Ru2 137.72(7) . 2_565
Ru1 Ru2 Ru2 59.565(5) . 2_565
C2 N1 Ru2 134.88(8) . 2_565
C2 N1 Ru2 134.88(9) . .
Ru2 N1 Ru2 84.08(10) 2_565 .
C2 N1 Ru1 119.1(2) . .
Ru2 N1 Ru1 81.94(9) 2_565 .
Ru2 N1 Ru1 81.94(9) . .
Ru2 C1 Ru2 86.15(13) . 2_565
Ru2 C1 Ru1 83.55(11) . .
Ru2 C1 Ru1 83.55(11) 2_565 .
C3 C2 C3 118.3(3) . 2_565
C3 C2 N1 120.84(15) . .
C3 C2 N1 120.84(16) 2_565 .
C4 C3 C2 120.5(3) . .
C5 C4 C3 120.5(3) . .
C4 C5 C4 119.7(3) 2_565 .
C10 C6 C7 106.7(6) . .
C10 C6 C11 131.9(7) . .
C7 C6 C11 120.9(7) . .
C10 C6 Ru1 71.1(4) . .
C7 C6 Ru1 73.3(4) . .
C11 C6 Ru1 126.8(5) . .
C8 C7 C6 108.7(5) . .
C8 C7 C12 119.5(6) . .
C6 C7 C12 131.7(7) . .
C8 C7 Ru1 73.8(3) . .
C6 C7 Ru1 68.6(4) . .
C12 C7 Ru1 126.7(5) . .
C9 C8 C7 107.7(4) . .
C9 C8 C13 120.4(5) . .
C7 C8 C13 131.8(5) . .
C9 C8 Ru1 69.2(3) . .
C7 C8 Ru1 69.5(3) . .
C13 C8 Ru1 126.4(4) . .
C8 C9 C10 108.9(5) . .
C8 C9 C14 129.1(5) . .
C10 C9 C14 121.8(6) . .
C8 C9 Ru1 74.5(3) . .
C10 C9 Ru1 69.5(3) . .
C14 C9 Ru1 125.9(4) . .
C9 C10 C6 107.8(6) . .
C9 C10 C15 132.8(6) . .
C6 C10 C15 119.2(6) . .
C9 C10 Ru1 72.6(3) . .
C6 C10 Ru1 70.4(4) . .
C15 C10 Ru1 125.3(4) . .
C17 C16 C20 108.2(2) . .
C17 C16 C21 125.1(3) . .
C20 C16 C21 126.1(3) . .
C17 C16 Ru2 73.36(15) . .
C20 C16 Ru2 68.71(14) . .
C21 C16 Ru2 130.6(2) . .
C18 C17 C16 108.4(2) . .
C18 C17 C22 127.3(3) . .
C16 C17 C22 124.1(3) . .
C18 C17 Ru2 69.28(14) . .
C16 C17 Ru2 70.34(15) . .
C22 C17 Ru2 129.1(2) . .
C17 C18 C19 107.8(2) . .
C17 C18 C23 126.0(3) . .
C19 C18 C23 125.9(3) . .
C17 C18 Ru2 74.32(15) . .
C19 C18 Ru2 68.72(13) . .
C23 C18 Ru2 127.08(19) . .
C20 C19 C18 107.8(2) . .
C20 C19 C24 125.4(2) . .
C18 C19 C24 126.4(2) . .
C20 C19 Ru2 71.71(14) . .
C18 C19 Ru2 72.98(13) . .
C24 C19 Ru2 125.93(18) . .
C19 C20 C16 107.7(2) . .
C19 C20 C25 125.9(3) . .
C16 C20 C25 126.2(3) . .
C19 C20 Ru2 70.34(13) . .
C16 C20 Ru2 73.64(15) . .
C25 C20 Ru2 125.93(19) . .

loop_
_geom_bond_atom_site_label_1
_geom_bond_atom_site_label_2
_geom_bond_distance
_geom_bond_site_symmetry_2
Ru1 C1 2.038(3) .
Ru1 N1 2.063(3) .
Ru1 C6 2.176(6) 2_565
Ru1 C6 2.176(6) .
Ru1 C10 2.186(6) 2_565
Ru1 C10 2.186(6) .
Ru1 C9 2.227(5) 2_565
Ru1 C9 2.227(5) .
Ru1 C7 2.239(6) 2_565
Ru1 C7 2.239(6) .
Ru1 C8 2.295(5) .
Ru1 C8 2.295(5) 2_565
Ru2 C1 1.991(2) .
Ru2 N1 2.0305(19) .
Ru2 C19 2.181(2) .
Ru2 C20 2.199(2) .
Ru2 C18 2.238(2) .
Ru2 C16 2.264(3) .
Ru2 C17 2.304(3) .
Ru2 Ru2 2.7195(4) 2_565
N1 C2 1.400(4) .
N1 Ru2 2.0305(19) 2_565
C1 Ru2 1.991(2) 2_565
C2 C3 1.399(3) .
C2 C3 1.399(3) 2_565
C3 C4 1.396(4) .
C4 C5 1.379(4) .
C5 C4 1.379(4) 2_565
C6 C10 1.437(9) .
C6 C7 1.442(9) .
C6 C11 1.496(11) .
C7 C8 1.425(8) .
C7 C12 1.523(11) .
C8 C9 1.411(8) .
C8 C13 1.513(8) .
C9 C10 1.432(8) .
C9 C14 1.511(9) .
C10 C15 1.503(9) .
C16 C17 1.423(4) .
C16 C20 1.442(4) .
C16 C21 1.498(4) .
C17 C18 1.420(4) .
C17 C22 1.513(4) .
C18 C19 1.451(3) .
C18 C23 1.499(4) .
C19 C20 1.424(4) .
C19 C24 1.498(4) .
C20 C25 1.505(4) .

loop_
_geom_torsion_atom_site_label_1
_geom_torsion_atom_site_label_2
_geom_torsion_atom_site_label_3
_geom_torsion_atom_site_label_4
_geom_torsion
_geom_torsion_site_symmetry_1
_geom_torsion_site_symmetry_4
N1 Ru1 Ru2 C1 116.08(11) . .
C6 Ru1 Ru2 C1 -50.6(3) 2_565 .
C6 Ru1 Ru2 C1 -81.5(2) . .
C10 Ru1 Ru2 C1 -93.2(2) 2_565 .
C10 Ru1 Ru2 C1 -43.8(4) . .
C9 Ru1 Ru2 C1 -137.6(2) 2_565 .
C9 Ru1 Ru2 C1 159.0(6) . .
C7 Ru1 Ru2 C1 89(3) 2_565 .
C7 Ru1 Ru2 C1 -124.8(2) . .
C8 Ru1 Ru2 C1 -164.34(18) . .
C8 Ru1 Ru2 C1 -177.1(2) 2_565 .
C1 Ru1 Ru2 N1 -116.08(11) . .
C6 Ru1 Ru2 N1 -166.7(3) 2_565 .
C6 Ru1 Ru2 N1 162.4(2) . .
C10 Ru1 Ru2 N1 150.7(2) 2_565 .
C10 Ru1 Ru2 N1 -159.9(4) . .
C9 Ru1 Ru2 N1 106.30(19) 2_565 .
C9 Ru1 Ru2 N1 42.9(6) . .
C7 Ru1 Ru2 N1 -28(3) 2_565 .
C7 Ru1 Ru2 N1 119.1(2) . .
C8 Ru1 Ru2 N1 79.58(17) . .
C8 Ru1 Ru2 N1 66.8(2) 2_565 .
C1 Ru1 Ru2 C19 85.72(11) . .
N1 Ru1 Ru2 C19 -158.20(10) . .
C6 Ru1 Ru2 C19 35.1(3) 2_565 .
C6 Ru1 Ru2 C19 4.2(2) . .
C10 Ru1 Ru2 C19 -7.5(2) 2_565 .
C10 Ru1 Ru2 C19 41.9(4) . .
C9 Ru1 Ru2 C19 -51.90(19) 2_565 .
C9 Ru1 Ru2 C19 -115.3(6) . .
C7 Ru1 Ru2 C19 174(3) 2_565 .
C7 Ru1 Ru2 C19 -39.1(2) . .
C8 Ru1 Ru2 C19 -78.62(18) . .
C8 Ru1 Ru2 C19 -91.4(2) 2_565 .
C1 Ru1 Ru2 C20 43.31(14) . .
N1 Ru1 Ru2 C20 159.39(13) . .
C6 Ru1 Ru2 C20 -7.3(3) 2_565 .
C6 Ru1 Ru2 C20 -38.2(3) . .
C10 Ru1 Ru2 C20 -49.9(2) 2_565 .
C10 Ru1 Ru2 C20 -0.5(4) . .
C9 Ru1 Ru2 C20 -94.3(2) 2_565 .
C9 Ru1 Ru2 C20 -157.7(6) . .
C7 Ru1 Ru2 C20 132(3) 2_565 .
C7 Ru1 Ru2 C20 -81.5(2) . .
C8 Ru1 Ru2 C20 -121.0(2) . .
C8 Ru1 Ru2 C20 -133.8(2) 2_565 .
C1 Ru1 Ru2 C18 131.00(12) . .
N1 Ru1 Ru2 C18 -112.92(10) . .
C6 Ru1 Ru2 C18 80.4(3) 2_565 .
C6 Ru1 Ru2 C18 49.5(2) . .
C10 Ru1 Ru2 C18 37.8(2) 2_565 .
C10 Ru1 Ru2 C18 87.2(4) . .
C9 Ru1 Ru2 C18 -6.62(19) 2_565 .
C9 Ru1 Ru2 C18 -70.0(6) . .
C7 Ru1 Ru2 C18 -140(3) 2_565 .
C7 Ru1 Ru2 C18 6.2(2) . .
C8 Ru1 Ru2 C18 -33.33(18) . .
C8 Ru1 Ru2 C18 -46.1(2) 2_565 .
C1 Ru1 Ru2 C16 -65.1(11) . .
N1 Ru1 Ru2 C16 51.0(11) . .
C6 Ru1 Ru2 C16 -115.7(12) 2_565 .
C6 Ru1 Ru2 C16 -146.6(11) . .
C10 Ru1 Ru2 C16 -158.3(11) 2_565 .
C10 Ru1 Ru2 C16 -108.9(12) . .
C9 Ru1 Ru2 C16 157.3(11) 2_565 .
C9 Ru1 Ru2 C16 93.9(13) . .
C7 Ru1 Ru2 C16 23(3) 2_565 .
C7 Ru1 Ru2 C16 170.1(11) . .
C8 Ru1 Ru2 C16 130.6(11) . .
C8 Ru1 Ru2 C16 117.8(11) 2_565 .
C1 Ru1 Ru2 C17 170.95(15) . .
N1 Ru1 Ru2 C17 -72.97(14) . .
C6 Ru1 Ru2 C17 120.4(3) 2_565 .
C6 Ru1 Ru2 C17 89.5(3) . .
C10 Ru1 Ru2 C17 77.7(2) 2_565 .
C10 Ru1 Ru2 C17 127.1(4) . .
C9 Ru1 Ru2 C17 33.3(2) 2_565 .
C9 Ru1 Ru2 C17 -30.0(6) . .
C7 Ru1 Ru2 C17 -101(3) 2_565 .
C7 Ru1 Ru2 C17 46.2(2) . .
C8 Ru1 Ru2 C17 6.6(2) . .
C8 Ru1 Ru2 C17 -6.1(2) 2_565 .
C1 Ru1 Ru2 Ru2 -57.40(8) . 2_565
N1 Ru1 Ru2 Ru2 58.68(6) . 2_565
C6 Ru1 Ru2 Ru2 -108.0(3) 2_565 2_565
C6 Ru1 Ru2 Ru2 -138.9(2) . 2_565
C10 Ru1 Ru2 Ru2 -150.6(2) 2_565 2_565
C10 Ru1 Ru2 Ru2 -101.2(4) . 2_565
C9 Ru1 Ru2 Ru2 164.98(18) 2_565 2_565
C9 Ru1 Ru2 Ru2 101.6(6) . 2_565
C7 Ru1 Ru2 Ru2 31(3) 2_565 2_565
C7 Ru1 Ru2 Ru2 177.8(2) . 2_565
C8 Ru1 Ru2 Ru2 138.26(16) . 2_565
C8 Ru1 Ru2 Ru2 125.5(2) 2_565 2_565
C1 Ru2 N1 C2 -166.9(3) . .
C19 Ru2 N1 C2 -55.0(5) . .
C20 Ru2 N1 C2 95.6(3) . .
C18 Ru2 N1 C2 -19.5(3) . .
C16 Ru2 N1 C2 60.6(3) . .
C17 Ru2 N1 C2 20.7(3) . .
Ru1 Ru2 N1 C2 -123.5(3) . .
Ru2 Ru2 N1 C2 153.9(3) 2_565 .
C1 Ru2 N1 Ru2 39.19(10) . 2_565
C19 Ru2 N1 Ru2 151.1(2) . 2_565
C20 Ru2 N1 Ru2 -58.3(3) . 2_565
C18 Ru2 N1 Ru2 -173.38(9) . 2_565
C16 Ru2 N1 Ru2 -93.30(12) . 2_565
C17 Ru2 N1 Ru2 -133.17(10) . 2_565
Ru1 Ru2 N1 Ru2 82.66(7) . 2_565
C1 Ru2 N1 Ru1 -43.47(9) . .
C19 Ru2 N1 Ru1 68.4(3) . .
C20 Ru2 N1 Ru1 -140.9(3) . .
C18 Ru2 N1 Ru1 103.96(11) . .
C16 Ru2 N1 Ru1 -175.96(10) . .
C17 Ru2 N1 Ru1 144.17(9) . .
Ru2 Ru2 N1 Ru1 -82.66(7) 2_565 .
C1 Ru1 N1 C2 180.0 . .
C6 Ru1 N1 C2 -71.4(7) 2_565 .
C6 Ru1 N1 C2 71.4(7) . .
C10 Ru1 N1 C2 62.4(4) 2_565 .
C10 Ru1 N1 C2 -62.4(4) . .
C9 Ru1 N1 C2 32.13(18) 2_565 .
C9 Ru1 N1 C2 -32.13(18) . .
C7 Ru1 N1 C2 -44.8(2) 2_565 .
C7 Ru1 N1 C2 44.8(2) . .
C8 Ru1 N1 C2 6.99(13) . .
C8 Ru1 N1 C2 -6.99(13) 2_565 .
C1 Ru1 N1 Ru2 -42.56(4) . 2_565
C6 Ru1 N1 Ru2 66.0(7) 2_565 2_565
C6 Ru1 N1 Ru2 -151.1(7) . 2_565
C10 Ru1 N1 Ru2 -160.2(4) 2_565 2_565
C10 Ru1 N1 Ru2 75.0(4) . 2_565
C9 Ru1 N1 Ru2 169.57(18) 2_565 2_565
C9 Ru1 N1 Ru2 105.31(19) . 2_565
C7 Ru1 N1 Ru2 92.7(2) 2_565 2_565
C7 Ru1 N1 Ru2 -177.8(2) . 2_565
C8 Ru1 N1 Ru2 144.43(13) . 2_565
C8 Ru1 N1 Ru2 130.45(14) 2_565 2_565
C1 Ru1 N1 Ru2 42.56(4) . .
C6 Ru1 N1 Ru2 151.1(7) 2_565 .
C6 Ru1 N1 Ru2 -66.0(7) . .
C10 Ru1 N1 Ru2 -75.0(4) 2_565 .
C10 Ru1 N1 Ru2 160.2(4) . .
C9 Ru1 N1 Ru2 -105.31(19) 2_565 .
C9 Ru1 N1 Ru2 -169.57(18) . .
C7 Ru1 N1 Ru2 177.8(2) 2_565 .
C7 Ru1 N1 Ru2 -92.7(2) . .
C8 Ru1 N1 Ru2 -130.45(14) . .
C8 Ru1 N1 Ru2 -144.43(13) 2_565 .
N1 Ru2 C1 Ru2 -39.98(10) . 2_565
C19 Ru2 C1 Ru2 159.41(9) . 2_565
C20 Ru2 C1 Ru2 120.51(11) . 2_565
C18 Ru2 C1 Ru2 -177.47(10) . 2_565
C16 Ru2 C1 Ru2 91.25(13) . 2_565
C17 Ru2 C1 Ru2 114.4(3) . 2_565
Ru1 Ru2 C1 Ru2 -83.93(9) . 2_565
N1 Ru2 C1 Ru1 43.96(8) . .
C19 Ru2 C1 Ru1 -116.65(9) . .
C20 Ru2 C1 Ru1 -155.56(8) . .
C18 Ru2 C1 Ru1 -93.54(15) . .
C16 Ru2 C1 Ru1 175.19(9) . .
C17 Ru2 C1 Ru1 -161.7(3) . .
Ru2 Ru2 C1 Ru1 83.93(9) 2_565 .
N1 Ru1 C1 Ru2 -43.42(6) . .
C6 Ru1 C1 Ru2 152.4(2) 2_565 .
C6 Ru1 C1 Ru2 120.8(2) . .
C10 Ru1 C1 Ru2 111.9(2) 2_565 .
C10 Ru1 C1 Ru2 161.22(19) . .
C9 Ru1 C1 Ru2 85.1(3) 2_565 .
C9 Ru1 C1 Ru2 -171.9(2) . .
C7 Ru1 C1 Ru2 -174.9(2) 2_565 .
C7 Ru1 C1 Ru2 88.1(2) . .
C8 Ru1 C1 Ru2 101.8(7) . .
C8 Ru1 C1 Ru2 171.3(6) 2_565 .
N1 Ru1 C1 Ru2 43.42(6) . 2_565
C6 Ru1 C1 Ru2 -120.8(2) 2_565 2_565
C6 Ru1 C1 Ru2 -152.4(2) . 2_565
C10 Ru1 C1 Ru2 -161.22(19) 2_565 2_565
C10 Ru1 C1 Ru2 -111.9(2) . 2_565
C9 Ru1 C1 Ru2 171.9(2) 2_565 2_565
C9 Ru1 C1 Ru2 -85.1(3) . 2_565
C7 Ru1 C1 Ru2 -88.1(2) 2_565 2_565
C7 Ru1 C1 Ru2 174.9(2) . 2_565
C8 Ru1 C1 Ru2 -171.3(6) . 2_565
C8 Ru1 C1 Ru2 -101.8(7) 2_565 2_565
Ru2 N1 C2 C3 162.4(2) 2_565 .
Ru2 N1 C2 C3 20.5(5) . .
Ru1 N1 C2 C3 -88.5(3) . .
Ru2 N1 C2 C3 -20.5(5) 2_565 2_565
Ru2 N1 C2 C3 -162.4(2) . 2_565
Ru1 N1 C2 C3 88.5(3) . 2_565
C3 C2 C3 C4 0.0(5) 2_565 .
N1 C2 C3 C4 177.1(3) . .
C2 C3 C4 C5 0.0(5) . .
C3 C4 C5 C4 0.1(6) . 2_565
C1 Ru1 C6 C10 105.6(4) . .
N1 Ru1 C6 C10 -149.7(5) . .
C6 Ru1 C6 C10 11.0(4) 2_565 .
C10 Ru1 C6 C10 -127.3(19) 2_565 .
C9 Ru1 C6 C10 -102.0(5) 2_565 .
C9 Ru1 C6 C10 -37.7(4) . .
C7 Ru1 C6 C10 -24.2(4) 2_565 .
C7 Ru1 C6 C10 -114.8(6) . .
C8 Ru1 C6 C10 -78.6(4) . .
C8 Ru1 C6 C10 -64.8(4) 2_565 .
C1 Ru1 C6 C7 -139.6(3) . .
N1 Ru1 C6 C7 -34.9(9) . .
C6 Ru1 C6 C7 125.9(4) 2_565 .
C10 Ru1 C6 C7 -12.4(15) 2_565 .
C10 Ru1 C6 C7 114.8(6) . .
C9 Ru1 C6 C7 12.8(3) 2_565 .
C9 Ru1 C6 C7 77.1(4) . .
C7 Ru1 C6 C7 90.6(6) 2_565 .
C8 Ru1 C6 C7 36.3(4) . .
C8 Ru1 C6 C7 50.1(4) 2_565 .
C1 Ru1 C6 C11 -23.2(7) . .
N1 Ru1 C6 C11 81.5(10) . .
C6 Ru1 C6 C11 -117.8(7) 2_565 .
C10 Ru1 C6 C11 104.0(19) 2_565 .
C10 Ru1 C6 C11 -128.8(8) . .
C9 Ru1 C6 C11 129.2(8) 2_565 .
C9 Ru1 C6 C11 -166.5(8) . .
C7 Ru1 C6 C11 -153.0(8) 2_565 .
C7 Ru1 C6 C11 116.4(8) . .
C8 Ru1 C6 C11 152.6(8) . .
C8 Ru1 C6 C11 166.5(7) 2_565 .
C10 C6 C7 C8 0.3(8) . .
C11 C6 C7 C8 173.4(6) . .
Ru1 C6 C7 C8 -63.4(4) . .
C10 C6 C7 C12 -175.5(8) . .
C11 C6 C7 C12 -2.5(12) . .
Ru1 C6 C7 C12 120.8(8) . .
C10 C6 C7 Ru1 63.7(5) . .
C11 C6 C7 Ru1 -123.3(7) . .
C1 Ru1 C7 C8 175.4(2) . .
N1 Ru1 C7 C8 -73.3(3) . .
C6 Ru1 C7 C8 90.1(4) 2_565 .
C6 Ru1 C7 C8 118.2(5) . .
C10 Ru1 C7 C8 122.9(6) 2_565 .
C10 Ru1 C7 C8 78.9(4) . .
C9 Ru1 C7 C8 -12.6(10) 2_565 .
C9 Ru1 C7 C8 35.9(3) . .
C7 Ru1 C7 C8 48.2(4) 2_565 .
C8 Ru1 C7 C8 11.0(2) 2_565 .
C1 Ru1 C7 C6 57.3(4) . .
N1 Ru1 C7 C6 168.5(3) . .
C6 Ru1 C7 C6 -28.1(4) 2_565 .
C10 Ru1 C7 C6 4.7(6) 2_565 .
C10 Ru1 C7 C6 -39.3(4) . .
C9 Ru1 C7 C6 -130.8(13) 2_565 .
C9 Ru1 C7 C6 -82.3(4) . .
C7 Ru1 C7 C6 -70.0(4) 2_565 .
C8 Ru1 C7 C6 -118.2(5) . .
C8 Ru1 C7 C6 -107.2(4) 2_565 .
C1 Ru1 C7 C12 -69.5(7) . .
N1 Ru1 C7 C12 41.7(8) . .
C6 Ru1 C7 C12 -154.9(8) 2_565 .
C6 Ru1 C7 C12 -126.8(9) . .
C10 Ru1 C7 C12 -122.1(10) 2_565 .
C10 Ru1 C7 C12 -166.1(8) . .
C9 Ru1 C7 C12 102.5(14) 2_565 .
C9 Ru1 C7 C12 150.9(7) . .
C7 Ru1 C7 C12 163.2(6) 2_565 .
C8 Ru1 C7 C12 115.0(8) . .
C8 Ru1 C7 C12 126.0(8) 2_565 .
C6 C7 C8 C9 1.2(6) . .
C12 C7 C8 C9 177.7(6) . .
Ru1 C7 C8 C9 -58.8(3) . .
C6 C7 C8 C13 -178.8(6) . .
C12 C7 C8 C13 -2.4(10) . .
Ru1 C7 C8 C13 121.1(6) . .
C6 C7 C8 Ru1 60.1(4) . .
C12 C7 C8 Ru1 -123.5(6) . .
C1 Ru1 C8 C9 102.2(7) . .
N1 Ru1 C8 C9 -114.6(3) . .
C6 Ru1 C8 C9 48.3(3) 2_565 .
C6 Ru1 C8 C9 81.6(3) . .
C10 Ru1 C8 C9 90.9(4) 2_565 .
C10 Ru1 C8 C9 38.0(3) . .
C9 Ru1 C8 C9 125.7(6) 2_565 .
C7 Ru1 C8 C9 8.3(3) 2_565 .
C7 Ru1 C8 C9 119.3(4) . .
C8 Ru1 C8 C9 -22.1(3) 2_565 .
C1 Ru1 C8 C7 -17.2(8) . .
N1 Ru1 C8 C7 126.1(3) . .
C6 Ru1 C8 C7 -71.0(4) 2_565 .
C6 Ru1 C8 C7 -37.7(3) . .
C10 Ru1 C8 C7 -28.4(3) 2_565 .
C10 Ru1 C8 C7 -81.3(4) . .
C9 Ru1 C8 C7 6.4(5) 2_565 .
C9 Ru1 C8 C7 -119.3(4) . .
C7 Ru1 C8 C7 -111.0(5) 2_565 .
C8 Ru1 C8 C7 -141.4(3) 2_565 .
C1 Ru1 C8 C13 -144.7(6) . .
N1 Ru1 C8 C13 -1.5(5) . .
C6 Ru1 C8 C13 161.4(5) 2_565 .
C6 Ru1 C8 C13 -165.3(5) . .
C10 Ru1 C8 C13 -156.0(6) 2_565 .
C10 Ru1 C8 C13 151.1(5) . .
C9 Ru1 C8 C13 -121.1(7) 2_565 .
C9 Ru1 C8 C13 113.1(6) . .
C7 Ru1 C8 C13 121.5(6) 2_565 .
C7 Ru1 C8 C13 -127.6(6) . .
C8 Ru1 C8 C13 91.1(5) 2_565 .
C7 C8 C9 C10 -2.3(5) . .
C13 C8 C9 C10 177.7(5) . .
Ru1 C8 C9 C10 -61.4(4) . .
C7 C8 C9 C14 -177.0(6) . .
C13 C8 C9 C14 3.0(9) . .
Ru1 C8 C9 C14 123.9(6) . .
C7 C8 C9 Ru1 59.1(3) . .
C13 C8 C9 Ru1 -120.9(5) . .
C1 Ru1 C9 C8 -160.4(2) . .
N1 Ru1 C9 C8 83.4(3) . .
C6 Ru1 C9 C8 -110.4(4) 2_565 .
C6 Ru1 C9 C8 -79.3(3) . .
C10 Ru1 C9 C8 -67.8(3) 2_565 .
C10 Ru1 C9 C8 -117.6(5) . .
C9 Ru1 C9 C8 -24.8(3) 2_565 .
C7 Ru1 C9 C8 -150.2(13) 2_565 .
C7 Ru1 C9 C8 -36.2(3) . .
C8 Ru1 C9 C8 11.7(3) 2_565 .
C1 Ru1 C9 C10 -42.8(4) . .
N1 Ru1 C9 C10 -159.1(3) . .
C6 Ru1 C9 C10 7.1(4) 2_565 .
C6 Ru1 C9 C10 38.3(4) . .
C10 Ru1 C9 C10 49.8(4) 2_565 .
C9 Ru1 C9 C10 92.8(3) 2_565 .
C7 Ru1 C9 C10 -32.6(10) 2_565 .
C7 Ru1 C9 C10 81.4(4) . .
C8 Ru1 C9 C10 117.6(4) . .
C8 Ru1 C9 C10 129.3(6) 2_565 .
C1 Ru1 C9 C14 72.2(6) . .
N1 Ru1 C9 C14 -44.0(6) . .
C6 Ru1 C9 C14 122.2(7) 2_565 .
C6 Ru1 C9 C14 153.4(6) . .
C10 Ru1 C9 C14 164.8(6) 2_565 .
C10 Ru1 C9 C14 115.0(7) . .
C9 Ru1 C9 C14 -152.1(5) 2_565 .
C7 Ru1 C9 C14 82.4(12) 2_565 .
C7 Ru1 C9 C14 -163.6(6) . .
C8 Ru1 C9 C14 -127.4(7) . .
C8 Ru1 C9 C14 -115.7(7) 2_565 .
C8 C9 C10 C6 2.5(7) . .
C14 C9 C10 C6 177.7(6) . .
Ru1 C9 C10 C6 -62.0(5) . .
C8 C9 C10 C15 -173.1(6) . .
C14 C9 C10 C15 2.1(10) . .
Ru1 C9 C10 C15 122.4(7) . .
C8 C9 C10 Ru1 64.5(4) . .
C14 C9 C10 Ru1 -120.3(5) . .
C7 C6 C10 C9 -1.7(8) . .
C11 C6 C10 C9 -173.7(7) . .
Ru1 C6 C10 C9 63.4(4) . .
C7 C6 C10 C15 174.6(5) . .
C11 C6 C10 C15 2.6(13) . .
Ru1 C6 C10 C15 -120.2(6) . .
C7 C6 C10 Ru1 -65.2(5) . .
C11 C6 C10 Ru1 122.9(9) . .
C1 Ru1 C10 C9 154.7(3) . .
N1 Ru1 C10 C9 44.5(6) . .
C6 Ru1 C10 C9 -149.5(18) 2_565 .
C6 Ru1 C10 C9 -116.9(6) . .
C10 Ru1 C10 C9 -105.3(3) 2_565 .
C9 Ru1 C10 C9 -64.1(4) 2_565 .
C7 Ru1 C10 C9 14.2(5) 2_565 .
C7 Ru1 C10 C9 -77.9(4) . .
C8 Ru1 C10 C9 -36.5(3) . .
C8 Ru1 C10 C9 -22.9(3) 2_565 .
C1 Ru1 C10 C6 -88.4(4) . .
N1 Ru1 C10 C6 161.4(3) . .
C6 Ru1 C10 C6 -32.6(14) 2_565 .
C10 Ru1 C10 C6 11.5(4) 2_565 .
C9 Ru1 C10 C6 52.7(4) 2_565 .
C9 Ru1 C10 C6 116.9(6) . .
C7 Ru1 C10 C6 131.0(7) 2_565 .
C7 Ru1 C10 C6 38.9(4) . .
C8 Ru1 C10 C6 80.4(4) . .
C8 Ru1 C10 C6 94.0(4) 2_565 .
C1 Ru1 C10 C15 24.1(6) . .
N1 Ru1 C10 C15 -86.1(7) . .
C6 Ru1 C10 C15 79.9(16) 2_565 .
C6 Ru1 C10 C15 112.5(7) . .
C10 Ru1 C10 C15 124.0(6) 2_565 .
C9 Ru1 C10 C15 165.2(7) 2_565 .
C9 Ru1 C10 C15 -130.7(8) . .
C7 Ru1 C10 C15 -116.5(9) 2_565 .
C7 Ru1 C10 C15 151.4(7) . .
C8 Ru1 C10 C15 -167.1(7) . .
C8 Ru1 C10 C15 -153.5(7) 2_565 .
C1 Ru2 C16 C17 169.34(15) . .
N1 Ru2 C16 C17 -80.23(18) . .
C19 Ru2 C16 C17 79.42(17) . .
C20 Ru2 C16 C17 117.8(2) . .
C18 Ru2 C16 C17 35.89(15) . .
Ru1 Ru2 C16 C17 -128.7(11) . .
Ru2 Ru2 C16 C17 -136.07(14) 2_565 .
C1 Ru2 C16 C20 51.5(2) . .
N1 Ru2 C16 C20 161.95(13) . .
C19 Ru2 C16 C20 -38.39(15) . .
C18 Ru2 C16 C20 -81.93(17) . .
C17 Ru2 C16 C20 -117.8(2) . .
Ru1 Ru2 C16 C20 113.5(11) . .
Ru2 Ru2 C16 C20 106.11(14) 2_565 .
C1 Ru2 C16 C21 -68.3(4) . .
N1 Ru2 C16 C21 42.1(4) . .
C19 Ru2 C16 C21 -158.3(4) . .
C20 Ru2 C16 C21 -119.9(4) . .
C18 Ru2 C16 C21 158.2(4) . .
C17 Ru2 C16 C21 122.3(4) . .
Ru1 Ru2 C16 C21 -6.3(14) . .
Ru2 Ru2 C16 C21 -13.8(4) 2_565 .
C20 C16 C17 C18 1.2(3) . .
C21 C16 C17 C18 172.7(3) . .
Ru2 C16 C17 C18 -58.99(18) . .
C20 C16 C17 C22 -175.3(3) . .
C21 C16 C17 C22 -3.8(4) . .
Ru2 C16 C17 C22 124.5(3) . .
C20 C16 C17 Ru2 60.18(17) . .
C21 C16 C17 Ru2 -128.3(3) . .
C1 Ru2 C17 C18 88.7(4) . .
N1 Ru2 C17 C18 -119.24(15) . .
C19 Ru2 C17 C18 38.72(14) . .
C20 Ru2 C17 C18 81.89(16) . .
C16 Ru2 C17 C18 119.6(2) . .
Ru1 Ru2 C17 C18 -66.14(19) . .
Ru2 Ru2 C17 C18 -172.86(11) 2_565 .
C1 Ru2 C17 C16 -30.9(4) . .
N1 Ru2 C17 C16 121.15(16) . .
C19 Ru2 C17 C16 -80.90(17) . .
C20 Ru2 C17 C16 -37.72(16) . .
C18 Ru2 C17 C16 -119.6(2) . .
Ru1 Ru2 C17 C16 174.24(12) . .
Ru2 Ru2 C17 C16 67.52(18) 2_565 .
C1 Ru2 C17 C22 -149.4(4) . .
N1 Ru2 C17 C22 2.7(3) . .
C19 Ru2 C17 C22 160.6(3) . .
C20 Ru2 C17 C22 -156.2(3) . .
C18 Ru2 C17 C22 121.9(4) . .
C16 Ru2 C17 C22 -118.5(4) . .
Ru1 Ru2 C17 C22 55.7(4) . .
Ru2 Ru2 C17 C22 -51.0(4) 2_565 .
C16 C17 C18 C19 -1.3(3) . .
C22 C17 C18 C19 175.1(3) . .
Ru2 C17 C18 C19 -60.91(16) . .
C16 C17 C18 C23 -175.6(2) . .
C22 C17 C18 C23 0.7(4) . .
Ru2 C17 C18 C23 124.8(3) . .
C16 C17 C18 Ru2 59.65(18) . .
C22 C17 C18 Ru2 -124.0(3) . .
C1 Ru2 C18 C17 -154.09(19) . .
N1 Ru2 C18 C17 81.98(18) . .
C19 Ru2 C18 C17 -116.8(2) . .
C20 Ru2 C18 C17 -78.48(17) . .
C16 Ru2 C18 C17 -35.80(16) . .
Ru1 Ru2 C18 C17 142.91(13) . .
Ru2 Ru2 C18 C17 40.4(6) 2_565 .
C1 Ru2 C18 C19 -37.3(2) . .
N1 Ru2 C18 C19 -161.26(15) . .
C20 Ru2 C18 C19 38.28(15) . .
C16 Ru2 C18 C19 80.97(16) . .
C17 Ru2 C18 C19 116.8(2) . .
Ru1 Ru2 C18 C19 -100.33(14) . .
Ru2 Ru2 C18 C19 157.1(4) 2_565 .
C1 Ru2 C18 C23 82.3(3) . .
N1 Ru2 C18 C23 -41.6(3) . .
C19 Ru2 C18 C23 119.7(3) . .
C20 Ru2 C18 C23 157.9(3) . .
C16 Ru2 C18 C23 -159.4(3) . .
C17 Ru2 C18 C23 -123.6(3) . .
Ru1 Ru2 C18 C23 19.3(3) . .
Ru2 Ru2 C18 C23 -83.2(6) 2_565 .
C17 C18 C19 C20 0.9(3) . .
C23 C18 C19 C20 175.2(2) . .
Ru2 C18 C19 C20 -63.69(16) . .
C17 C18 C19 C24 -173.0(2) . .
C23 C18 C19 C24 1.3(4) . .
Ru2 C18 C19 C24 122.5(3) . .
C17 C18 C19 Ru2 64.55(17) . .
C23 C18 C19 Ru2 -121.1(3) . .
C1 Ru2 C19 C20 -87.87(17) . .
N1 Ru2 C19 C20 164.8(3) . .
C18 Ru2 C19 C20 116.0(2) . .
C16 Ru2 C19 C20 38.09(16) . .
C17 Ru2 C19 C20 79.22(17) . .
Ru1 Ru2 C19 C20 -139.66(13) . .
Ru2 Ru2 C19 C20 -58.5(2) 2_565 .
C1 Ru2 C19 C18 156.13(16) . .
N1 Ru2 C19 C18 48.8(3) . .
C20 Ru2 C19 C18 -116.0(2) . .
C16 Ru2 C19 C18 -77.91(16) . .
C17 Ru2 C19 C18 -36.78(15) . .
Ru1 Ru2 C19 C18 104.34(14) . .
Ru2 Ru2 C19 C18 -174.51(11) 2_565 .
C1 Ru2 C19 C24 33.1(3) . .
N1 Ru2 C19 C24 -74.3(4) . .
C20 Ru2 C19 C24 121.0(3) . .
C18 Ru2 C19 C24 -123.0(3) . .
C16 Ru2 C19 C24 159.0(3) . .
C17 Ru2 C19 C24 -159.8(3) . .
Ru1 Ru2 C19 C24 -18.7(3) . .
Ru2 Ru2 C19 C24 62.5(3) 2_565 .
C18 C19 C20 C16 -0.1(3) . .
C24 C19 C20 C16 173.8(2) . .
Ru2 C19 C20 C16 -64.66(17) . .
C18 C19 C20 C25 -174.8(2) . .
C24 C19 C20 C25 -0.8(4) . .
Ru2 C19 C20 C25 120.7(3) . .
C18 C19 C20 Ru2 64.52(16) . .
C24 C19 C20 Ru2 -121.5(2) . .
C17 C16 C20 C19 -0.6(3) . .
C21 C16 C20 C19 -172.0(3) . .
Ru2 C16 C20 C19 62.50(16) . .
C17 C16 C20 C25 174.0(3) . .
C21 C16 C20 C25 2.6(4) . .
Ru2 C16 C20 C25 -122.9(3) . .
C17 C16 C20 Ru2 -63.14(18) . .
C21 C16 C20 Ru2 125.5(3) . .
C1 Ru2 C20 C19 102.13(16) . .
N1 Ru2 C20 C19 -164.2(2) . .
C18 Ru2 C20 C19 -38.64(15) . .
C16 Ru2 C20 C19 -116.2(2) . .
C17 Ru2 C20 C19 -79.81(16) . .
Ru1 Ru2 C20 C19 70.21(18) . .
Ru2 Ru2 C20 C19 148.88(12) 2_565 .
C1 Ru2 C20 C16 -141.69(16) . .
N1 Ru2 C20 C16 -48.0(3) . .
C19 Ru2 C20 C16 116.2(2) . .
C18 Ru2 C20 C16 77.54(17) . .
C17 Ru2 C20 C16 36.37(16) . .
Ru1 Ru2 C20 C16 -173.61(13) . .
Ru2 Ru2 C20 C16 -94.94(16) 2_565 .
C1 Ru2 C20 C25 -18.5(3) . .
N1 Ru2 C20 C25 75.2(4) . .
C19 Ru2 C20 C25 -120.7(3) . .
C18 Ru2 C20 C25 -159.3(3) . .
C16 Ru2 C20 C25 123.1(3) . .
C17 Ru2 C20 C25 159.5(3) . .
Ru1 Ru2 C20 C25 -50.5(3) . .
Ru2 Ru2 C20 C25 28.2(3) 2_565 .
